data_7119270
loop_
_publ_author_name
'Iyer, Akila'
'Jockusch, Steffen'
'Sivaguru, Jayaraman'

_publ_section_title
;
 A photo-auxiliary approach - enabling excited state classical
 phototransformations with metal free visible light irradiation.
;
_journal_issue 10
_journal_name_full 'Chemical communications (Cambridge, England)'
_journal_page_first 1692
_journal_page_last 1695
_journal_paper_doi 10.1039/c6cc09261f
_journal_volume 53
_journal_year 2017
_chemical_formula_moiety 'C12 H10 N2 O3'
_chemical_formula_sum 'C12 H10 N2 O3'
_chemical_formula_weight 230.22
_space_group_crystal_system monoclinic
_space_group_IT_number 14
_space_group_name_Hall '-P 2ybc'
_space_group_name_H-M_alt 'P 1 21/c 1'
_symmetry_space_group_name_Hall '-P 2ybc'
_symmetry_space_group_name_H-M 'P 1 21/c 1'
_atom_sites_solution_hydrogens mixed
_audit_creation_date 2016-08-04
_audit_creation_method
;
Olex2 1.2
(compiled 2016.02.19 svn.r3266 for OlexSys, GUI svn.r5155)
;
_audit_update_record
;
2016-09-15 deposited with the CCDC.
2017-01-03 downloaded from the CCDC.
;
_cell_angle_alpha 90
_cell_angle_beta 101.098(2)
_cell_angle_gamma 90
_cell_formula_units_Z 16
_cell_length_a 8.5484(3)
_cell_length_b 34.4488(11)
_cell_length_c 15.2307(5)
_cell_measurement_reflns_used 9993
_cell_measurement_temperature 100(2)
_cell_measurement_theta_max 66.634
_cell_measurement_theta_min 3.916
_cell_volume 4401.3(3)
_computing_cell_refinement 'SAINT v8.34A (Bruker, 2013)'
_computing_data_reduction 'SAINT v8.34A (Bruker, 2013)'
_computing_molecular_graphics 'Olex2 (Dolomanov et al., 2009)'
_computing_publication_material 'Olex2 (Dolomanov et al., 2009)'
_computing_structure_refinement 'XL (Sheldrick, 2008)'
_diffrn_ambient_temperature 100.0
_diffrn_measured_fraction_theta_full 0.990
_diffrn_measured_fraction_theta_max 0.991
_diffrn_measurement_device_type 'Bruker APEX-II CCD'
_diffrn_measurement_method '\f and \w scans'
_diffrn_radiation_type CuK\a
_diffrn_radiation_wavelength 1.54178
_diffrn_reflns_av_R_equivalents 0.0303
_diffrn_reflns_av_unetI/netI 0.0260
_diffrn_reflns_Laue_measured_fraction_full 0.990
_diffrn_reflns_Laue_measured_fraction_max 0.991
_diffrn_reflns_limit_h_max 10
_diffrn_reflns_limit_h_min -9
_diffrn_reflns_limit_k_max 24
_diffrn_reflns_limit_k_min -40
_diffrn_reflns_limit_l_max 18
_diffrn_reflns_limit_l_min -18
_diffrn_reflns_number 29898
_diffrn_reflns_point_group_measured_fraction_full 0.990
_diffrn_reflns_point_group_measured_fraction_max 0.991
_diffrn_reflns_theta_full 66.713
_diffrn_reflns_theta_max 66.713
_diffrn_reflns_theta_min 2.565
_diffrn_standards_number 0
_exptl_absorpt_coefficient_mu 0.852
_exptl_absorpt_correction_T_max 0.7528
_exptl_absorpt_correction_T_min 0.6866
_exptl_absorpt_correction_type multi-scan
_exptl_absorpt_process_details
;
SADABS-2014/2 (Bruker,2014/2) was used for absorption correction.
wR2(int) was 0.0706 before and 0.0439 after correction.
The Ratio of minimum to maximum transmission is 0.9121.
The \l/2 correction factor is 0.00150.
;
_exptl_crystal_colour colourless
_exptl_crystal_colour_primary colourless
_exptl_crystal_density_diffrn 1.390
_exptl_crystal_description plate
_exptl_crystal_F_000 1920
_exptl_crystal_size_max .22
_exptl_crystal_size_mid .13
_exptl_crystal_size_min .06
_refine_diff_density_max 0.247
_refine_diff_density_min -0.310
_refine_diff_density_rms 0.045
_refine_ls_extinction_method none
_refine_ls_goodness_of_fit_ref 1.036
_refine_ls_hydrogen_treatment mixed
_refine_ls_matrix_type full
_refine_ls_number_parameters 623
_refine_ls_number_reflns 7716
_refine_ls_number_restraints 3
_refine_ls_restrained_S_all 1.037
_refine_ls_R_factor_all 0.0418
_refine_ls_R_factor_gt 0.0363
_refine_ls_shift/su_max 0.001
_refine_ls_shift/su_mean 0.000
_refine_ls_structure_factor_coef Fsqd
_refine_ls_weighting_details 'w=1/[\s^2^(Fo^2^)+(0.0457P)^2^+1.9956P] where P=(Fo^2^+2Fc^2^)/3'
_refine_ls_weighting_scheme calc
_refine_ls_wR_factor_gt 0.0904
_refine_ls_wR_factor_ref 0.0941
_reflns_Friedel_coverage 0.000
_reflns_number_gt 6847
_reflns_number_total 7716
_reflns_threshold_expression 'I > 2\s(I)'
_cod_data_source_file c6cc09261f2.cif
_cod_data_source_block compd_15
_cod_depositor_comments 'Adding full bibliography for 7119269--7119271.cif.'
_cod_database_code 7119270
_shelx_space_group_comment
;
The symmetry employed for this shelxl refinement is uniquely defined
by the following loop, which should always be used as a source of
symmetry information in preference to the above space-group names.
They are only intended as comments.
;
_olex2_refinement_description
;
1. Fixed Uiso
 At 1.2 times of:
  All C(H) groups, {H4A,H4B} of C4, {H9A,H9B} of C9, {H1A,H1B} of C1, All
  N(H) groups
 At 1.5 times of:
  All C(H,H,H) groups, {H7A,H7B} of C7
2. Restrained distances
 C7-H7B
 0.86 with sigma of 0.01
 C7-H7A
 0.86 with sigma of 0.01
 H7B-H7A
 1.404623 with sigma of 0.03
3.a Aromatic/amide H refined with riding coordinates:
 N1(H1), N11(H11), C6(H6), C2AA(H2AA), C4AA(H4AA), C10(H10), C12(H12),
 C13(H13), N16(H16), C21(H21), C22(H22), N26(H26), C29(H29), C30(H30), C33(H33),
  C34(H34), C40(H40), C41(H41), C43(H43), C44(H44)
3.b X=CH2 refined with riding coordinates:
 C4(H4A,H4B), C9(H9A,H9B), C1(H1A,H1B)
3.c Idealised Me refined as rotating group:
 C2(H2A,H2B,H2C), C5(H5A,H5B,H5C), C19(H19A,H19B,H19C), C35(H35A,H35B,H35C)
;
_shelx_shelxl_version_number 2014/7
_olex2_submission_special_instructions 'No special instructions were received'

loop_
_space_group_symop_operation_xyz
'x, y, z'
'-x, y+1/2, -z+1/2'
'-x, -y, -z'
'x, -y-1/2, z-1/2'

loop_
_atom_site_label
_atom_site_type_symbol
_atom_site_fract_x
_atom_site_fract_y
_atom_site_fract_z
_atom_site_U_iso_or_equiv
_atom_site_adp_type
_atom_site_occupancy
_atom_site_site_symmetry_order
_atom_site_calc_flag
_atom_site_refinement_flags_posn
N1 N 1.12417(15) 0.56535(4) -0.09904(9) 0.0224(3) Uani 1 1 d .
H1 H 1.1657 0.5433 -0.1127 0.027 Uiso 1 1 calc R
O2 O 0.81886(14) 0.54711(3) -0.05772(8) 0.0312(3) Uani 1 1 d .
O3 O 1.06731(12) 0.62003(3) -0.24228(7) 0.0266(2) Uani 1 1 d .
O4 O 1.15218(13) 0.61929(3) -0.01227(7) 0.0242(2) Uani 1 1 d .
O5 O -0.01365(13) 0.74515(3) 0.43532(7) 0.0241(2) Uani 1 1 d .
O6 O 0.38901(13) 0.79771(3) 0.47249(7) 0.0260(2) Uani 1 1 d .
O7 O -0.02203(12) 0.78905(3) 0.23023(7) 0.0233(2) Uani 1 1 d .
O8 O 0.73926(13) 0.49755(3) 0.18026(7) 0.0245(2) Uani 1 1 d .
O9 O 0.40635(15) 0.56866(4) 0.26299(8) 0.0355(3) Uani 1 1 d .
O10 O 0.76038(13) 0.47424(4) 0.38607(8) 0.0327(3) Uani 1 1 d .
N11 N 0.80973(14) 0.67521(4) 0.41191(8) 0.0198(3) Uani 1 1 d .
H11 H 0.8742 0.6946 0.4312 0.024 Uiso 1 1 calc R
O12 O 0.54285(14) 0.68248(4) 0.49396(7) 0.0309(3) Uani 1 1 d .
O13 O 0.69369(12) 0.67085(3) 0.22282(7) 0.0245(2) Uani 1 1 d .
O14 O 0.77447(13) 0.61086(3) 0.39121(7) 0.0253(2) Uani 1 1 d .
N0AA N 0.97727(15) 0.57734(4) -0.14562(9) 0.0221(3) Uani 1 1 d .
C2 C 1.4868(2) 0.60074(5) 0.04940(13) 0.0333(4) Uani 1 1 d .
H2A H 1.4721 0.6107 0.1075 0.050 Uiso 1 1 calc GR
H2B H 1.4803 0.6223 0.0068 0.050 Uiso 1 1 calc GR
H2C H 1.5915 0.5883 0.0560 0.050 Uiso 1 1 calc GR
N3 N 0.15922(14) 0.79693(4) 0.36332(8) 0.0182(3) Uani 1 1 d .
C4 C -0.20141(18) 0.76802(5) 0.56033(10) 0.0233(3) Uani 1 1 d .
H4A H -0.2761 0.7759 0.5956 0.028 Uiso 1 1 calc R
H4B H -0.1643 0.7420 0.5632 0.028 Uiso 1 1 calc R
C5 C 1.0303(2) 0.52865(5) 0.14168(11) 0.0285(4) Uani 1 1 d .
H5A H 0.9761 0.5189 0.0832 0.043 Uiso 1 1 calc GR
H5B H 1.0701 0.5067 0.1806 0.043 Uiso 1 1 calc GR
H5C H 1.1198 0.5452 0.1339 0.043 Uiso 1 1 calc GR
N6 N 0.61103(15) 0.52555(4) 0.31565(9) 0.0242(3) Uani 1 1 d .
C7 C 0.9209(2) 0.59003(5) 0.19016(12) 0.0323(4) Uani 1 1 d D
H7A H 0.996(2) 0.6027(6) 0.1697(14) 0.048 Uiso 1 1 d DR
H7B H 0.849(2) 0.6042(6) 0.2102(14) 0.048 Uiso 1 1 d DR
N8 N 0.65586(14) 0.68185(4) 0.36745(8) 0.0186(3) Uani 1 1 d .
C9 C 1.05835(19) 0.65287(5) 0.55756(10) 0.0276(4) Uani 1 1 d .
H9A H 0.9866 0.6716 0.5728 0.033 Uiso 1 1 calc R
H9B H 1.1595 0.6491 0.5953 0.033 Uiso 1 1 calc R
C1 C 1.37650(18) 0.53390(5) 0.03093(10) 0.0229(3) Uani 1 1 d .
H1A H 1.2895 0.5168 0.0117 0.027 Uiso 1 1 calc R
H1B H 1.4760 0.5239 0.0612 0.027 Uiso 1 1 calc R
C3AA C 1.35914(17) 0.57164(4) 0.01554(9) 0.0196(3) Uani 1 1 d .
C3 C 1.20393(17) 0.58792(4) -0.03193(10) 0.0186(3) Uani 1 1 d .
C0AA C 0.83236(18) 0.56744(4) -0.12007(10) 0.0225(3) Uani 1 1 d .
C1AA C 0.70928(18) 0.58788(4) -0.18566(10) 0.0204(3) Uani 1 1 d .
C6 C 0.54494(18) 0.58654(5) -0.19555(11) 0.0253(3) Uani 1 1 d .
H6 H 0.4946 0.5707 -0.1582 0.030 Uiso 1 1 calc R
C2AA C 0.45642(18) 0.60949(5) -0.26267(11) 0.0265(3) Uani 1 1 d .
H2AA H 0.3433 0.6092 -0.2715 0.032 Uiso 1 1 calc R
C8 C 0.78362(17) 0.61078(4) -0.24079(10) 0.0197(3) Uani 1 1 d .
C4AA C 0.69652(18) 0.63384(4) -0.30696(10) 0.0229(3) Uani 1 1 d .
H4AA H 0.7473 0.6498 -0.3440 0.027 Uiso 1 1 calc R
C10 C 0.53094(19) 0.63271(5) -0.31690(11) 0.0255(3) Uani 1 1 d .
H10 H 0.4676 0.6482 -0.3618 0.031 Uiso 1 1 calc R
C11 C 0.95911(17) 0.60513(4) -0.21447(10) 0.0198(3) Uani 1 1 d .
C12 C 0.57623(18) 0.76931(4) 0.22249(10) 0.0213(3) Uani 1 1 d .
H12 H 0.6828 0.7656 0.2147 0.026 Uiso 1 1 calc R
C13 C 0.54684(17) 0.77818(4) 0.30720(10) 0.0203(3) Uani 1 1 d .
H13 H 0.6314 0.7802 0.3576 0.024 Uiso 1 1 calc R
C14 C 0.39041(17) 0.78385(4) 0.31505(9) 0.0166(3) Uani 1 1 d .
C15 C 0.32350(17) 0.79350(4) 0.39552(9) 0.0183(3) Uani 1 1 d .
N16 N 0.05246(15) 0.80753(4) 0.41620(8) 0.0195(3) Uani 1 1 d .
H16 H 0.0387 0.8322 0.4279 0.023 Uiso 1 1 calc R
C17 C -0.03137(16) 0.77968(4) 0.45013(9) 0.0165(3) Uani 1 1 d .
C18 C -0.14657(16) 0.79455(4) 0.50453(9) 0.0167(3) Uani 1 1 d .
C19 C -0.19845(18) 0.83424(5) 0.49748(10) 0.0237(3) Uani 1 1 d .
H19A H -0.2768 0.8385 0.5358 0.036 Uiso 1 1 calc GR
H19B H -0.2473 0.8400 0.4352 0.036 Uiso 1 1 calc GR
H19C H -0.1067 0.8514 0.5166 0.036 Uiso 1 1 calc GR
C20 C 0.26569(17) 0.78089(4) 0.24155(9) 0.0168(3) Uani 1 1 d .
C21 C 0.29352(18) 0.77146(4) 0.15768(10) 0.0192(3) Uani 1 1 d .
H21 H 0.2084 0.7690 0.1077 0.023 Uiso 1 1 calc R
C22 C 0.45141(18) 0.76577(4) 0.14921(10) 0.0214(3) Uani 1 1 d .
H22 H 0.4743 0.7593 0.0924 0.026 Uiso 1 1 calc R
C23 C 0.11307(17) 0.78902(4) 0.27142(9) 0.0175(3) Uani 1 1 d .
C24 C 0.91541(18) 0.55172(5) 0.18337(10) 0.0226(3) Uani 1 1 d .
C25 C 0.78785(17) 0.52870(4) 0.21389(10) 0.0203(3) Uani 1 1 d .
N26 N 0.73058(17) 0.54420(4) 0.28328(9) 0.0278(3) Uani 1 1 d .
H26 H 0.7698 0.5662 0.3076 0.033 Uiso 1 1 calc R
C27 C 0.45382(19) 0.53949(5) 0.30266(10) 0.0240(3) Uani 1 1 d .
C28 C 0.36952(18) 0.51075(4) 0.34975(10) 0.0222(3) Uani 1 1 d .
C29 C 0.21253(19) 0.51015(5) 0.36030(10) 0.0268(3) Uani 1 1 d .
H29 H 0.1401 0.5301 0.3359 0.032 Uiso 1 1 calc R
C30 C 0.1644(2) 0.47941(5) 0.40781(11) 0.0305(4) Uani 1 1 d .
H30 H 0.0567 0.4780 0.4153 0.037 Uiso 1 1 calc R
C31 C 0.47624(18) 0.48200(5) 0.38640(10) 0.0219(3) Uani 1 1 d .
C32 C 0.63494(18) 0.49120(5) 0.36570(10) 0.0234(3) Uani 1 1 d .
C33 C 0.4298(2) 0.45173(5) 0.43462(10) 0.0259(3) Uani 1 1 d .
H33 H 0.5033 0.4322 0.4602 0.031 Uiso 1 1 calc R
C34 C 0.2715(2) 0.45068(5) 0.44464(11) 0.0300(4) Uani 1 1 d .
H34 H 0.2359 0.4300 0.4772 0.036 Uiso 1 1 calc R
C35 C 1.1132(2) 0.59875(5) 0.45861(13) 0.0384(4) Uani 1 1 d .
H35A H 1.2121 0.5961 0.5030 0.058 Uiso 1 1 calc GR
H35B H 1.1389 0.6037 0.3996 0.058 Uiso 1 1 calc GR
H35C H 1.0512 0.5747 0.4566 0.058 Uiso 1 1 calc GR
C36 C 1.01748(18) 0.63197(5) 0.48395(10) 0.0230(3) Uani 1 1 d .
C37 C 0.85879(17) 0.63790(4) 0.42502(9) 0.0186(3) Uani 1 1 d .
C38 C 0.52795(18) 0.68229(4) 0.41355(10) 0.0205(3) Uani 1 1 d .
C39 C 0.38317(18) 0.68185(4) 0.34232(10) 0.0194(3) Uani 1 1 d .
C40 C 0.22531(19) 0.68596(5) 0.34915(11) 0.0253(3) Uani 1 1 d .
H40 H 0.1952 0.6901 0.4053 0.030 Uiso 1 1 calc R
C41 C 0.11221(19) 0.68380(5) 0.27021(12) 0.0283(4) Uani 1 1 d .
H41 H 0.0023 0.6864 0.2722 0.034 Uiso 1 1 calc R
C42 C 0.42896(17) 0.67683(4) 0.26019(10) 0.0181(3) Uani 1 1 d .
C43 C 0.31738(19) 0.67471(4) 0.18149(10) 0.0232(3) Uani 1 1 d .
H43 H 0.3481 0.6713 0.1253 0.028 Uiso 1 1 calc R
C44 C 0.15818(19) 0.67783(5) 0.18844(11) 0.0271(3) Uani 1 1 d .
H44 H 0.0783 0.6758 0.1358 0.032 Uiso 1 1 calc R
C45 C 0.60539(17) 0.67556(4) 0.27481(9) 0.0181(3) Uani 1 1 d .

loop_
_atom_site_aniso_label
_atom_site_aniso_U_11
_atom_site_aniso_U_22
_atom_site_aniso_U_33
_atom_site_aniso_U_23
_atom_site_aniso_U_13
_atom_site_aniso_U_12
N1 0.0168(6) 0.0198(6) 0.0281(7) -0.0016(5) -0.0016(5) 0.0047(5)
O2 0.0290(6) 0.0315(6) 0.0328(6) 0.0101(5) 0.0052(5) -0.0005(5)
O3 0.0186(5) 0.0304(6) 0.0317(6) 0.0029(5) 0.0072(4) -0.0013(5)
O4 0.0254(6) 0.0182(5) 0.0295(6) -0.0007(4) 0.0067(4) 0.0046(4)
O5 0.0260(6) 0.0177(5) 0.0321(6) -0.0049(4) 0.0145(5) -0.0041(4)
O6 0.0279(6) 0.0333(6) 0.0165(5) -0.0018(4) 0.0036(4) 0.0038(5)
O7 0.0150(5) 0.0281(6) 0.0269(5) -0.0028(4) 0.0046(4) -0.0007(4)
O8 0.0235(5) 0.0237(6) 0.0265(6) -0.0054(4) 0.0056(4) -0.0027(4)
O9 0.0402(7) 0.0304(7) 0.0372(7) 0.0078(5) 0.0110(5) 0.0049(5)
O10 0.0206(6) 0.0387(7) 0.0383(7) -0.0006(5) 0.0042(5) 0.0046(5)
N11 0.0146(6) 0.0182(6) 0.0246(6) -0.0006(5) -0.0012(5) -0.0015(5)
O12 0.0346(6) 0.0406(7) 0.0186(6) -0.0047(5) 0.0074(5) 0.0000(5)
O13 0.0209(5) 0.0314(6) 0.0238(5) 0.0048(4) 0.0110(4) 0.0046(5)
O14 0.0319(6) 0.0194(5) 0.0243(5) -0.0027(4) 0.0049(5) -0.0053(5)
N0AA 0.0150(6) 0.0230(7) 0.0268(7) 0.0034(5) 0.0005(5) 0.0015(5)
C2 0.0231(8) 0.0275(9) 0.0458(10) -0.0014(7) -0.0024(7) -0.0031(7)
N3 0.0169(6) 0.0226(6) 0.0175(6) -0.0017(5) 0.0095(5) -0.0005(5)
C4 0.0231(8) 0.0259(8) 0.0238(8) -0.0005(6) 0.0115(6) 0.0005(6)
C5 0.0273(8) 0.0337(9) 0.0266(8) -0.0027(7) 0.0103(7) -0.0044(7)
N6 0.0220(7) 0.0238(7) 0.0295(7) -0.0026(5) 0.0113(5) -0.0042(5)
C7 0.0333(9) 0.0270(9) 0.0393(10) 0.0038(7) 0.0135(8) -0.0021(7)
N8 0.0133(6) 0.0230(6) 0.0193(6) 0.0003(5) 0.0021(5) 0.0005(5)
C9 0.0227(8) 0.0357(9) 0.0230(8) 0.0046(7) 0.0006(6) -0.0021(7)
C1 0.0196(7) 0.0238(8) 0.0247(8) -0.0010(6) 0.0028(6) 0.0033(6)
C3AA 0.0175(7) 0.0221(8) 0.0199(7) -0.0014(6) 0.0052(6) 0.0006(6)
C3 0.0180(7) 0.0176(7) 0.0218(7) 0.0018(6) 0.0079(6) -0.0010(6)
C0AA 0.0208(7) 0.0213(8) 0.0253(8) -0.0003(6) 0.0043(6) -0.0013(6)
C1AA 0.0194(7) 0.0197(7) 0.0219(7) -0.0022(6) 0.0033(6) 0.0007(6)
C6 0.0195(7) 0.0288(8) 0.0287(8) -0.0008(6) 0.0075(6) -0.0016(6)
C2AA 0.0154(7) 0.0308(9) 0.0329(8) -0.0046(7) 0.0033(6) 0.0028(6)
C8 0.0174(7) 0.0198(7) 0.0221(7) -0.0042(6) 0.0043(6) 0.0008(6)
C4AA 0.0224(8) 0.0200(7) 0.0257(8) 0.0001(6) 0.0035(6) 0.0006(6)
C10 0.0219(8) 0.0252(8) 0.0272(8) -0.0008(6) -0.0004(6) 0.0048(6)
C11 0.0185(7) 0.0186(7) 0.0223(7) -0.0022(6) 0.0038(6) 0.0000(6)
C12 0.0179(7) 0.0207(8) 0.0277(8) -0.0013(6) 0.0103(6) -0.0009(6)
C13 0.0171(7) 0.0213(7) 0.0225(7) -0.0009(6) 0.0037(6) -0.0008(6)
C14 0.0180(7) 0.0152(7) 0.0177(7) 0.0005(5) 0.0059(5) -0.0005(5)
C15 0.0204(7) 0.0169(7) 0.0185(7) 0.0010(5) 0.0060(6) -0.0007(6)
N16 0.0216(6) 0.0177(6) 0.0231(6) -0.0024(5) 0.0144(5) 0.0007(5)
C17 0.0133(6) 0.0211(8) 0.0150(6) -0.0021(5) 0.0027(5) -0.0012(6)
C18 0.0120(6) 0.0228(7) 0.0150(6) -0.0023(5) 0.0020(5) -0.0013(6)
C19 0.0187(7) 0.0269(8) 0.0269(8) -0.0004(6) 0.0081(6) 0.0012(6)
C20 0.0166(7) 0.0160(7) 0.0189(7) 0.0004(5) 0.0061(5) -0.0012(6)
C21 0.0206(7) 0.0195(7) 0.0179(7) -0.0013(5) 0.0043(6) -0.0015(6)
C22 0.0257(8) 0.0208(7) 0.0203(7) -0.0012(6) 0.0113(6) -0.0014(6)
C23 0.0185(7) 0.0162(7) 0.0193(7) 0.0000(5) 0.0070(6) -0.0015(6)
C24 0.0218(7) 0.0257(8) 0.0198(7) 0.0008(6) 0.0030(6) -0.0009(6)
C25 0.0192(7) 0.0200(8) 0.0208(7) -0.0013(6) 0.0017(6) 0.0005(6)
N26 0.0283(7) 0.0260(7) 0.0327(7) -0.0088(6) 0.0152(6) -0.0106(6)
C27 0.0264(8) 0.0237(8) 0.0224(7) -0.0019(6) 0.0059(6) 0.0017(7)
C28 0.0233(8) 0.0241(8) 0.0195(7) -0.0031(6) 0.0050(6) -0.0002(6)
C29 0.0233(8) 0.0325(9) 0.0247(8) -0.0009(7) 0.0045(6) 0.0048(7)
C30 0.0228(8) 0.0400(10) 0.0308(9) -0.0037(7) 0.0102(7) -0.0028(7)
C31 0.0213(7) 0.0240(8) 0.0203(7) -0.0047(6) 0.0041(6) -0.0006(6)
C32 0.0211(8) 0.0253(8) 0.0237(8) -0.0056(6) 0.0041(6) -0.0010(6)
C33 0.0289(8) 0.0242(8) 0.0244(8) 0.0001(6) 0.0044(6) 0.0008(7)
C34 0.0349(9) 0.0295(9) 0.0278(8) 0.0008(7) 0.0112(7) -0.0061(7)
C35 0.0380(10) 0.0335(10) 0.0432(10) 0.0040(8) 0.0062(8) 0.0159(8)
C36 0.0236(8) 0.0226(8) 0.0229(8) 0.0064(6) 0.0047(6) 0.0026(6)
C37 0.0217(7) 0.0188(7) 0.0163(7) -0.0001(5) 0.0063(6) -0.0019(6)
C38 0.0224(8) 0.0195(7) 0.0208(8) -0.0020(6) 0.0069(6) -0.0003(6)
C39 0.0192(7) 0.0172(7) 0.0232(7) 0.0005(6) 0.0072(6) -0.0005(6)
C40 0.0215(8) 0.0254(8) 0.0321(8) 0.0018(6) 0.0132(6) 0.0001(6)
C41 0.0164(7) 0.0258(8) 0.0435(10) 0.0070(7) 0.0077(7) -0.0001(6)
C42 0.0176(7) 0.0166(7) 0.0210(7) 0.0026(5) 0.0058(6) 0.0000(6)
C43 0.0234(8) 0.0230(8) 0.0222(8) 0.0039(6) 0.0021(6) 0.0011(6)
C44 0.0212(8) 0.0255(8) 0.0315(9) 0.0061(7) -0.0024(6) -0.0013(6)
C45 0.0185(7) 0.0163(7) 0.0201(7) 0.0030(5) 0.0053(6) 0.0011(6)

loop_
_atom_type_symbol
_atom_type_description
_atom_type_scat_dispersion_real
_atom_type_scat_dispersion_imag
_atom_type_scat_source
C C 0.0181 0.0091 'International Tables Vol C Tables 4.2.6.8 and 6.1.1.4'
H H 0.0000 0.0000 'International Tables Vol C Tables 4.2.6.8 and 6.1.1.4'
N N 0.0311 0.0180 'International Tables Vol C Tables 4.2.6.8 and 6.1.1.4'
O O 0.0492 0.0322 'International Tables Vol C Tables 4.2.6.8 and 6.1.1.4'

loop_
_geom_angle_atom_site_label_1
_geom_angle_atom_site_label_2
_geom_angle_atom_site_label_3
_geom_angle
N0AA N1 H1 120.3
C3 N1 H1 120.3
C3 N1 N0AA 119.35(12)
N8 N11 H11 121.0
C37 N11 H11 121.0
C37 N11 N8 117.98(12)
N1 N0AA C0AA 123.10(12)
N1 N0AA C11 123.06(12)
C11 N0AA C0AA 113.19(12)
H2A C2 H2B 109.5
H2A C2 H2C 109.5
H2B C2 H2C 109.5
C3AA C2 H2A 109.5
C3AA C2 H2B 109.5
C3AA C2 H2C 109.5
C15 N3 C23 113.74(11)
N16 N3 C15 123.38(12)
N16 N3 C23 122.88(12)
H4A C4 H4B 120.0
C18 C4 H4A 120.0
C18 C4 H4B 120.0
H5A C5 H5B 109.5
H5A C5 H5C 109.5
H5B C5 H5C 109.5
C24 C5 H5A 109.5
C24 C5 H5B 109.5
C24 C5 H5C 109.5
N26 N6 C27 123.10(13)
N26 N6 C32 123.27(13)
C32 N6 C27 113.62(13)
H7A C7 H7B 116.6(19)
C24 C7 H7A 119.0(14)
C24 C7 H7B 124.2(14)
N11 N8 C38 121.07(12)
N11 N8 C45 123.05(12)
C38 N8 C45 112.51(12)
H9A C9 H9B 120.0
C36 C9 H9A 120.0
C36 C9 H9B 120.0
H1A C1 H1B 120.0
C3AA C1 H1A 120.0
C3AA C1 H1B 120.0
C1 C3AA C2 123.12(14)
C1 C3AA C3 120.89(14)
C3 C3AA C2 115.85(13)
N1 C3 C3AA 114.83(13)
O4 C3 N1 122.38(13)
O4 C3 C3AA 122.79(13)
O2 C0AA N0AA 125.56(14)
O2 C0AA C1AA 130.17(14)
N0AA C0AA C1AA 104.27(12)
C6 C1AA C0AA 129.15(14)
C6 C1AA C8 121.66(14)
C8 C1AA C0AA 109.19(13)
C1AA C6 H6 121.4
C1AA C6 C2AA 117.18(15)
C2AA C6 H6 121.4
C6 C2AA H2AA 119.5
C10 C2AA C6 121.06(14)
C10 C2AA H2AA 119.5
C1AA C8 C11 108.47(13)
C4AA C8 C1AA 121.41(14)
C4AA C8 C11 130.12(14)
C8 C4AA H4AA 121.4
C8 C4AA C10 117.12(14)
C10 C4AA H4AA 121.4
C2AA C10 C4AA 121.56(14)
C2AA C10 H10 119.2
C4AA C10 H10 119.2
O3 C11 N0AA 124.79(14)
O3 C11 C8 130.70(14)
N0AA C11 C8 104.51(12)
C13 C12 H12 119.5
C22 C12 H12 119.5
C22 C12 C13 120.90(14)
C12 C13 H13 121.3
C14 C13 C12 117.48(14)
C14 C13 H13 121.3
C13 C14 C15 129.53(13)
C13 C14 C20 121.65(13)
C20 C14 C15 108.82(12)
O6 C15 N3 125.21(13)
O6 C15 C14 130.36(14)
N3 C15 C14 104.43(11)
N3 N16 H16 120.2
C17 N16 N3 119.53(12)
C17 N16 H16 120.2
O5 C17 N16 121.52(13)
O5 C17 C18 123.57(13)
N16 C17 C18 114.91(12)
C4 C18 C17 116.72(13)
C4 C18 C19 122.46(13)
C19 C18 C17 120.82(13)
C18 C19 H19A 109.5
C18 C19 H19B 109.5
C18 C19 H19C 109.5
H19A C19 H19B 109.5
H19A C19 H19C 109.5
H19B C19 H19C 109.5
C14 C20 C23 108.71(12)
C21 C20 C14 121.24(13)
C21 C20 C23 130.05(13)
C20 C21 H21 121.3
C20 C21 C22 117.41(13)
C22 C21 H21 121.3
C12 C22 C21 121.30(13)
C12 C22 H22 119.4
C21 C22 H22 119.4
O7 C23 N3 125.18(13)
O7 C23 C20 130.56(13)
N3 C23 C20 104.26(12)
C7 C24 C5 123.12(15)
C7 C24 C25 121.48(15)
C25 C24 C5 115.35(13)
O8 C25 C24 122.92(14)
O8 C25 N26 121.72(14)
N26 C25 C24 115.34(13)
N6 N26 H26 120.0
C25 N26 N6 119.95(13)
C25 N26 H26 120.0
O9 C27 N6 125.29(15)
O9 C27 C28 130.59(15)
N6 C27 C28 104.11(13)
C29 C28 C27 129.59(15)
C29 C28 C31 121.34(15)
C31 C28 C27 109.07(14)
C28 C29 H29 121.2
C28 C29 C30 117.62(15)
C30 C29 H29 121.2
C29 C30 H30 119.5
C29 C30 C34 120.98(15)
C34 C30 H30 119.5
C28 C31 C32 108.58(14)
C33 C31 C28 121.31(15)
C33 C31 C32 130.09(15)
O10 C32 N6 125.28(15)
O10 C32 C31 130.11(15)
N6 C32 C31 104.61(13)
C31 C33 H33 121.2
C31 C33 C34 117.70(15)
C34 C33 H33 121.2
C30 C34 C33 121.04(15)
C30 C34 H34 119.5
C33 C34 H34 119.5
H35A C35 H35B 109.5
H35A C35 H35C 109.5
H35B C35 H35C 109.5
C36 C35 H35A 109.5
C36 C35 H35B 109.5
C36 C35 H35C 109.5
C9 C36 C35 124.46(15)
C9 C36 C37 119.85(14)
C37 C36 C35 115.36(14)
N11 C37 C36 116.05(13)
O14 C37 N11 121.17(14)
O14 C37 C36 122.77(14)
O12 C38 N8 124.43(14)
O12 C38 C39 130.83(14)
N8 C38 C39 104.73(12)
C40 C39 C38 129.43(14)
C40 C39 C42 121.92(14)
C42 C39 C38 108.65(13)
C39 C40 H40 121.4
C39 C40 C41 117.11(15)
C41 C40 H40 121.4
C40 C41 H41 119.6
C44 C41 C40 120.80(15)
C44 C41 H41 119.6
C39 C42 C45 108.84(13)
C43 C42 C39 121.29(14)
C43 C42 C45 129.86(14)
C42 C43 H43 121.6
C42 C43 C44 116.90(15)
C44 C43 H43 121.6
C41 C44 H44 119.0
C43 C44 C41 121.95(15)
C43 C44 H44 119.0
O13 C45 N8 124.62(13)
O13 C45 C42 130.77(14)
N8 C45 C42 104.60(12)

loop_
_geom_bond_atom_site_label_1
_geom_bond_atom_site_label_2
_geom_bond_distance
N1 H1 0.8800
N1 N0AA 1.3813(17)
N1 C3 1.3587(19)
O2 C0AA 1.2032(19)
O3 C11 1.2038(19)
O4 C3 1.2263(18)
O5 C17 1.2254(18)
O6 C15 1.2068(18)
O7 C23 1.2036(18)
O8 C25 1.2264(19)
O9 C27 1.202(2)
O10 C32 1.208(2)
N11 H11 0.8800
N11 N8 1.3776(17)
N11 C37 1.3548(19)
O12 C38 1.2067(18)
O13 C45 1.2054(18)
O14 C37 1.2287(18)
N0AA C0AA 1.410(2)
N0AA C11 1.4063(19)
C2 H2A 0.9800
C2 H2B 0.9800
C2 H2C 0.9800
C2 C3AA 1.498(2)
N3 C15 1.4005(19)
N3 N16 1.3776(16)
N3 C23 1.4058(18)
C4 H4A 0.9500
C4 H4B 0.9500
C4 C18 1.389(2)
C5 H5A 0.9800
C5 H5B 0.9800
C5 H5C 0.9800
C5 C24 1.496(2)
N6 N26 1.3764(18)
N6 C27 1.405(2)
N6 C32 1.401(2)
C7 H7A 0.878(9)
C7 H7B 0.882(9)
C7 C24 1.324(2)
N8 C38 1.4087(19)
N8 C45 1.4107(19)
C9 H9A 0.9500
C9 H9B 0.9500
C9 C36 1.322(2)
C1 H1A 0.9500
C1 H1B 0.9500
C1 C3AA 1.324(2)
C3AA C3 1.493(2)
C0AA C1AA 1.482(2)
C1AA C6 1.385(2)
C1AA C8 1.392(2)
C6 H6 0.9500
C6 C2AA 1.395(2)
C2AA H2AA 0.9500
C2AA C10 1.389(2)
C8 C4AA 1.383(2)
C8 C11 1.489(2)
C4AA H4AA 0.9500
C4AA C10 1.395(2)
C10 H10 0.9500
C12 H12 0.9500
C12 C13 1.395(2)
C12 C22 1.393(2)
C13 H13 0.9500
C13 C14 1.379(2)
C14 C15 1.4864(19)
C14 C20 1.393(2)
N16 H16 0.8800
N16 C17 1.3578(19)
C17 C18 1.4943(19)
C18 C19 1.435(2)
C19 H19A 0.9800
C19 H19B 0.9800
C19 H19C 0.9800
C20 C21 1.382(2)
C20 C23 1.4887(19)
C21 H21 0.9500
C21 C22 1.394(2)
C22 H22 0.9500
C24 C25 1.493(2)
C25 N26 1.357(2)
N26 H26 0.8800
C27 C28 1.487(2)
C28 C29 1.382(2)
C28 C31 1.389(2)
C29 H29 0.9500
C29 C30 1.389(2)
C30 H30 0.9500
C30 C34 1.391(3)
C31 C32 1.485(2)
C31 C33 1.377(2)
C33 H33 0.9500
C33 C34 1.391(2)
C34 H34 0.9500
C35 H35A 0.9800
C35 H35B 0.9800
C35 H35C 0.9800
C35 C36 1.500(2)
C36 C37 1.490(2)
C38 C39 1.481(2)
C39 C40 1.381(2)
C39 C42 1.392(2)
C40 H40 0.9500
C40 C41 1.392(2)
C41 H41 0.9500
C41 C44 1.391(2)
C42 C43 1.383(2)
C42 C45 1.482(2)
C43 H43 0.9500
C43 C44 1.389(2)
C44 H44 0.9500

loop_
_geom_torsion_atom_site_label_1
_geom_torsion_atom_site_label_2
_geom_torsion_atom_site_label_3
_geom_torsion_atom_site_label_4
_geom_torsion
N1 N0AA C0AA O2 -1.9(2)
N1 N0AA C0AA C1AA 177.38(13)
N1 N0AA C11 O3 3.1(2)
N1 N0AA C11 C8 -176.46(13)
O2 C0AA C1AA C6 -5.1(3)
O2 C0AA C1AA C8 174.57(16)
O5 C17 C18 C4 18.4(2)
O5 C17 C18 C19 -160.63(14)
O8 C25 N26 N6 -2.2(2)
O9 C27 C28 C29 -0.1(3)
O9 C27 C28 C31 -179.34(17)
N11 N8 C38 O12 10.8(2)
N11 N8 C38 C39 -168.44(12)
N11 N8 C45 O13 -14.2(2)
N11 N8 C45 C42 166.54(12)
O12 C38 C39 C40 8.2(3)
O12 C38 C39 C42 -172.56(16)
N0AA N1 C3 O4 -1.9(2)
N0AA N1 C3 C3AA 178.33(12)
N0AA C0AA C1AA C6 175.66(15)
N0AA C0AA C1AA C8 -4.71(16)
C2 C3AA C3 N1 147.06(14)
C2 C3AA C3 O4 -32.7(2)
N3 N16 C17 O5 0.5(2)
N3 N16 C17 C18 -178.51(12)
C5 C24 C25 O8 -26.7(2)
C5 C24 C25 N26 151.98(14)
N6 C27 C28 C29 178.76(15)
N6 C27 C28 C31 -0.51(16)
C7 C24 C25 O8 150.81(17)
C7 C24 C25 N26 -30.5(2)
N8 N11 C37 O14 6.7(2)
N8 N11 C37 C36 -171.89(12)
N8 C38 C39 C40 -172.67(15)
N8 C38 C39 C42 6.56(16)
C9 C36 C37 N11 41.2(2)
C9 C36 C37 O14 -137.45(16)
C1 C3AA C3 N1 -37.1(2)
C1 C3AA C3 O4 143.14(15)
C3 N1 N0AA C0AA -90.28(18)
C3 N1 N0AA C11 79.87(18)
C0AA N0AA C11 O3 174.17(14)
C0AA N0AA C11 C8 -5.43(16)
C0AA C1AA C6 C2AA 178.91(15)
C0AA C1AA C8 C4AA -178.41(13)
C0AA C1AA C8 C11 1.61(17)
C1AA C6 C2AA C10 -0.2(2)
C1AA C8 C4AA C10 -0.9(2)
C1AA C8 C11 O3 -177.42(16)
C1AA C8 C11 N0AA 2.15(16)
C6 C1AA C8 C4AA 1.2(2)
C6 C1AA C8 C11 -178.73(14)
C6 C2AA C10 C4AA 0.5(2)
C8 C1AA C6 C2AA -0.7(2)
C8 C4AA C10 C2AA 0.1(2)
C4AA C8 C11 O3 2.6(3)
C4AA C8 C11 N0AA -177.83(15)
C11 N0AA C0AA O2 -172.97(15)
C11 N0AA C0AA C1AA 6.35(16)
C11 C8 C4AA C10 179.05(15)
C12 C13 C14 C15 179.98(14)
C12 C13 C14 C20 0.0(2)
C13 C12 C22 C21 0.9(2)
C13 C14 C15 O6 -1.9(3)
C13 C14 C15 N3 178.22(14)
C13 C14 C20 C21 1.1(2)
C13 C14 C20 C23 -179.30(13)
C14 C20 C21 C22 -1.2(2)
C14 C20 C23 O7 -178.87(15)
C14 C20 C23 N3 0.63(15)
C15 N3 N16 C17 -98.15(16)
C15 N3 C23 O7 177.63(14)
C15 N3 C23 C20 -1.91(16)
C15 C14 C20 C21 -178.88(13)
C15 C14 C20 C23 0.74(16)
N16 N3 C15 O6 3.3(2)
N16 N3 C15 C14 -176.88(12)
N16 N3 C23 O7 -3.1(2)
N16 N3 C23 C20 177.32(12)
N16 C17 C18 C4 -162.61(13)
N16 C17 C18 C19 18.33(19)
C20 C14 C15 O6 178.02(15)
C20 C14 C15 N3 -1.82(15)
C20 C21 C22 C12 0.2(2)
C21 C20 C23 O7 0.7(3)
C21 C20 C23 N3 -179.79(15)
C22 C12 C13 C14 -1.0(2)
C23 N3 C15 O6 -177.51(14)
C23 N3 C15 C14 2.34(16)
C23 N3 N16 C17 82.69(17)
C23 C20 C21 C22 179.29(14)
C24 C25 N26 N6 179.04(13)
N26 N6 C27 O9 -0.2(2)
N26 N6 C27 C28 -179.13(13)
N26 N6 C32 O10 0.1(2)
N26 N6 C32 C31 179.59(13)
C27 N6 N26 C25 -108.56(17)
C27 N6 C32 O10 -179.07(15)
C27 N6 C32 C31 0.44(17)
C27 C28 C29 C30 179.84(15)
C27 C28 C31 C32 0.79(17)
C27 C28 C31 C33 179.44(14)
C28 C29 C30 C34 1.1(2)
C28 C31 C32 O10 178.72(16)
C28 C31 C32 N6 -0.75(16)
C28 C31 C33 C34 0.7(2)
C29 C28 C31 C32 -178.55(14)
C29 C28 C31 C33 0.1(2)
C29 C30 C34 C33 -0.4(3)
C31 C28 C29 C30 -1.0(2)
C31 C33 C34 C30 -0.5(2)
C32 N6 N26 C25 72.4(2)
C32 N6 C27 O9 178.93(15)
C32 N6 C27 C28 0.02(17)
C32 C31 C33 C34 178.98(15)
C33 C31 C32 O10 0.2(3)
C33 C31 C32 N6 -179.24(15)
C35 C36 C37 N11 -145.18(15)
C35 C36 C37 O14 36.2(2)
C37 N11 N8 C38 85.64(17)
C37 N11 N8 C45 -72.09(18)
C38 N8 C45 O13 -173.64(14)
C38 N8 C45 C42 7.11(16)
C38 C39 C40 C41 -179.11(15)
C38 C39 C42 C43 179.00(14)
C38 C39 C42 C45 -2.46(16)
C39 C40 C41 C44 -0.2(2)
C39 C42 C43 C44 0.0(2)
C39 C42 C45 O13 178.21(15)
C39 C42 C45 N8 -2.61(15)
C40 C39 C42 C43 -1.7(2)
C40 C39 C42 C45 176.84(14)
C40 C41 C44 C43 -1.5(2)
C42 C39 C40 C41 1.7(2)
C42 C43 C44 C41 1.6(2)
C43 C42 C45 O13 -3.4(3)
C43 C42 C45 N8 175.77(15)
C45 N8 C38 O12 170.64(14)
C45 N8 C38 C39 -8.56(16)
C45 C42 C43 C44 -178.21(14)
